data_7054488
loop_
_publ_author_name
'Maton, C.'
'Van Hecke, K.'
'Stevens, C. V.'

_publ_section_title
;
 Peralkylated imidazolium carbonate ionic liquids: synthesis using
 dimethyl carbonate, reactivity and structure
;
_journal_issue 1
_journal_name_full 'New J. Chem.'
_journal_page_first 461
_journal_paper_doi 10.1039/C4NJ01301H
_journal_volume 39
_journal_year 2015
_chemical_formula_moiety 'C8 H15 N2, Cl'
_chemical_formula_sum 'C8 H15 Cl N2'
_chemical_formula_weight 174.67
_chemical_name_systematic
;
 ? 
;
_space_group_crystal_system monoclinic
_space_group_IT_number 14
_space_group_name_Hall '-P 2ybc'
_space_group_name_H-M_alt 'P 1 21/c 1'
_symmetry_space_group_name_Hall '-P 2ybc'
_symmetry_space_group_name_H-M 'P 1 21/c 1'
_atom_sites_solution_hydrogens geom
_atom_sites_solution_primary iterative
_atom_sites_solution_secondary difmap
_audit_creation_date 2013-05-02
_audit_creation_method
;
  Olex2 1.2
  (compiled 2013.04.25 svn.r2679, GUI svn.r4466)
;
_cell_angle_alpha 90.00
_cell_angle_beta 100.572(3)
_cell_angle_gamma 90.00
_cell_formula_units_Z 4
_cell_length_a 6.77997(17)
_cell_length_b 14.4971(4)
_cell_length_c 9.8785(3)
_cell_measurement_reflns_used 2253
_cell_measurement_temperature 293(2)
_cell_measurement_theta_max 74.9330
_cell_measurement_theta_min 5.5000
_cell_volume 954.47(5)
_computing_cell_refinement
;
CrysAlisPro, Agilent Technologies,
Version 1.171.36.28 (release 01-02-2013 CrysAlis171 .NET)
(compiled Feb  1 2013,16:14:44)
;
_computing_data_collection
;
CrysAlisPro, Agilent Technologies,
Version 1.171.36.28 (release 01-02-2013 CrysAlis171 .NET)
(compiled Feb  1 2013,16:14:44)
;
_computing_data_reduction
;
CrysAlisPro, Agilent Technologies,
Version 1.171.36.28 (release 01-02-2013 CrysAlis171 .NET)
(compiled Feb  1 2013,16:14:44)
;
_computing_molecular_graphics
;
O. V. Dolomanov, L. J. Bourhis, R. J. Gildea, J. A. K. Howard and H. Puschmann,
OLEX2: a complete structure solution, refinement and analysis program.
J. Appl. Cryst. (2009). 42, 339-341.
;
_computing_publication_material
;
O. V. Dolomanov, L. J. Bourhis, R. J. Gildea, J. A. K. Howard and H. Puschmann,
OLEX2: a complete structure solution, refinement and analysis program.
J. Appl. Cryst. (2009). 42, 339-341.
;
_computing_structure_refinement
;
SHELXL, G.M. Sheldrick, Acta Cryst.
(2008). A64, 112-122
;
_computing_structure_solution
;
SHELXS, G.M. Sheldrick, Acta Cryst.
(2008). A64, 112-122
;
_diffrn_ambient_temperature 293.15
_diffrn_detector_area_resol_mean 10.4839
_diffrn_measured_fraction_theta_full 0.9994
_diffrn_measured_fraction_theta_max 0.9994
_diffrn_measurement_details
;
  1 omega -116.00  -90.00   1.0000    1.0000
omega____ theta____ kappa____ phi______ frames
    -      -43.5000  -54.0000 -157.0000 26

  2 omega  -71.00  -31.00   1.0000    1.0000
omega____ theta____ kappa____ phi______ frames
    -      -43.5000  -54.0000 -157.0000 40

  3 omega   61.00  111.00   1.0000    1.0000
omega____ theta____ kappa____ phi______ frames
    -      109.1316  -54.0000   22.0000 50

  4 omega   75.00  105.00   1.0000    1.0000
omega____ theta____ kappa____ phi______ frames
    -      109.1316  -54.0000 -166.0000 30

  5 omega   82.00  111.00   1.0000    1.0000
omega____ theta____ kappa____ phi______ frames
    -      109.1316   54.0000  157.0000 29

  6 omega  120.00  164.00   1.0000    1.0000
omega____ theta____ kappa____ phi______ frames
    -      109.1316   54.0000  157.0000 44

  7 omega   37.00   71.00   1.0000    1.0000
omega____ theta____ kappa____ phi______ frames
    -      109.1316  -54.0000 -166.0000 34

  8 omega -125.00  -84.00   1.0000    1.0000
omega____ theta____ kappa____ phi______ frames
    -      -43.5000  -94.0000    0.0000 41

  9 omega  -60.00  -11.00   1.0000    1.0000
omega____ theta____ kappa____ phi______ frames
    -      -43.5000   54.0000  166.0000 49

 10 omega -113.00  -82.00   1.0000    1.0000
omega____ theta____ kappa____ phi______ frames
    -      -43.5000  -94.0000  -90.0000 31

 11 omega -122.00  -81.00   1.0000    1.0000
omega____ theta____ kappa____ phi______ frames
    -      -43.5000  -94.0000 -180.0000 41

 12 omega  -56.00  -18.00   1.0000    1.0000
omega____ theta____ kappa____ phi______ frames
    -      -43.5000   54.0000  -22.0000 38

 13 omega   36.00   96.00   1.0000    1.0000
omega____ theta____ kappa____ phi______ frames
    -      109.1316  -45.0000  120.0000 60

 14 omega   71.00   99.00   1.0000    1.0000
omega____ theta____ kappa____ phi______ frames
    -      109.1316  -45.0000  -90.0000 28

 15 omega   41.00   67.00   1.0000    1.0000
omega____ theta____ kappa____ phi______ frames
    -      109.1316  -45.0000  -90.0000 26

 16 omega  150.00  176.00   1.0000    1.0000
omega____ theta____ kappa____ phi______ frames
    -      109.1316   45.0000  -90.0000 26

 17 omega   86.00  111.00   1.0000    1.0000
omega____ theta____ kappa____ phi______ frames
    -      109.1316   45.0000  -90.0000 25

 18 omega   81.00  177.00   1.0000    1.0000
omega____ theta____ kappa____ phi______ frames
    -      109.1316   30.0000   90.0000 96

 19 omega  106.00  131.00   1.0000    1.0000
omega____ theta____ kappa____ phi______ frames
    -      109.1316   54.0000  -13.0000 25
;
_diffrn_measurement_device_type 'SuperNova, Dual, Cu at zero, Atlas'
_diffrn_measurement_method '\w scans'
_diffrn_orient_matrix_UB_11 -0.2163932000
_diffrn_orient_matrix_UB_12 0.0054178000
_diffrn_orient_matrix_UB_13 0.0273276000
_diffrn_orient_matrix_UB_21 -0.0689612000
_diffrn_orient_matrix_UB_22 -0.0684779000
_diffrn_orient_matrix_UB_23 -0.1186976000
_diffrn_orient_matrix_UB_31 0.0437572000
_diffrn_orient_matrix_UB_32 -0.0810651000
_diffrn_orient_matrix_UB_33 0.1014973000
_diffrn_radiation_monochromator mirror
_diffrn_radiation_type 'Cu K\a'
_diffrn_radiation_wavelength 1.5418
_diffrn_reflns_av_R_equivalents 0.0261
_diffrn_reflns_av_unetI/netI 0.0298
_diffrn_reflns_limit_h_max 7
_diffrn_reflns_limit_h_min -8
_diffrn_reflns_limit_k_max 16
_diffrn_reflns_limit_k_min -17
_diffrn_reflns_limit_l_max 12
_diffrn_reflns_limit_l_min -10
_diffrn_reflns_number 4198
_diffrn_reflns_theta_full 70.07
_diffrn_reflns_theta_max 70.07
_diffrn_reflns_theta_min 5.48
_diffrn_source 'SuperNova (Cu) X-ray Source'
_exptl_absorpt_coefficient_mu 3.066
_exptl_absorpt_correction_T_max 0.976
_exptl_absorpt_correction_T_min 0.953
_exptl_absorpt_correction_type analytical
_exptl_absorpt_process_details
;
CrysAlisPro, Agilent Technologies,
Version 1.171.36.28 (release 01-02-2013 CrysAlis171 .NET)
(compiled Feb  1 2013,16:14:44)
Analytical numeric absorption correction using a multifaceted crystal
   model based on expressions derived by R.C. Clark & J.S. Reid.
(Clark, R. C. & Reid, J. S. (1995). Acta Cryst. A51, 887-897)
;
_exptl_crystal_colour colourless
_exptl_crystal_colour_primary colourless
_exptl_crystal_density_diffrn 1.215
_exptl_crystal_density_method 'not measured'
_exptl_crystal_description block
_exptl_crystal_F_000 376
_exptl_crystal_size_max 0.3009
_exptl_crystal_size_mid 0.1526
_exptl_crystal_size_min 0.1152
_refine_diff_density_max 0.255
_refine_diff_density_min -0.226
_refine_diff_density_rms 0.052
_refine_ls_extinction_coef 0.0284(19)
_refine_ls_extinction_expression Fc^*^=kFc[1+0.001xFc^2^\l^3^/sin(2\q)]^-1/4^
_refine_ls_extinction_method SHELXL
_refine_ls_goodness_of_fit_ref 1.068
_refine_ls_hydrogen_treatment mixed
_refine_ls_matrix_type full
_refine_ls_number_parameters 111
_refine_ls_number_reflns 1807
_refine_ls_number_restraints 0
_refine_ls_restrained_S_all 1.068
_refine_ls_R_factor_all 0.0413
_refine_ls_R_factor_gt 0.0366
_refine_ls_shift/su_max 0.000
_refine_ls_shift/su_mean 0.000
_refine_ls_structure_factor_coef Fsqd
_refine_ls_weighting_details 'calc w=1/[\s^2^(Fo^2^)+(0.0628P)^2^+0.0806P] where P=(Fo^2^+2Fc^2^)/3'
_refine_ls_weighting_scheme calc
_refine_ls_wR_factor_gt 0.1014
_refine_ls_wR_factor_ref 0.1064
_reflns_number_gt 1593
_reflns_number_total 1807
_reflns_threshold_expression >2sigma(I)
_cod_data_source_file c4nj01301h2.cif
_cod_data_source_block cs007
_cod_depositor_comments 'Adding full bibliography for 7054487--7054489.cif.'
_cod_original_cell_volume 954.48(5)
_cod_database_code 7054488
_chemical_oxdiff_formula 'C8 H15 Cl N2'
_reflns_odcompleteness_completeness 99.94
_reflns_odcompleteness_iscentric 1
_reflns_odcompleteness_theta 66.97
_olex2_refinement_description
;
1. Fixed Uiso
 At 1.2 times of:
  All C(H) groups, All C(H,H) groups
 At 1.5 times of:
  All C(H,H,H) groups
2.a Secondary CH2 refined with riding coordinates and stretchable bonds:
 C7(H7A,H7B)
2.b Aromatic/amide H refined with riding coordinates and stretchable bonds:
 C1(H1)
2.c Idealised Me refined as rotating group with stretchable bonds:
 C4(H4A,H4B,H4C), C5(H5A,H5B,H5C), C6(H6A,H6B,H6C), C8(H8A,H8B,H8C)
;

loop_
_space_group_symop_id
_space_group_symop_operation_xyz
1 'x, y, z'
2 '-x, y+1/2, -z+1/2'
3 '-x, -y, -z'
4 'x, -y-1/2, z-1/2'

loop_
_atom_site_label
_atom_site_type_symbol
_atom_site_fract_x
_atom_site_fract_y
_atom_site_fract_z
_atom_site_U_iso_or_equiv
_atom_site_adp_type
_atom_site_occupancy
_atom_site_symmetry_multiplicity
_atom_site_calc_flag
_atom_site_refinement_flags
C1 C 0.4191(2) 0.79155(10) 0.39588(15) 0.0422(4) Uani 1 1 d .
H1 H 0.5104(17) 0.8165(5) 0.3456(10) 0.051 Uiso 1 1 calc R
C2 C 0.1770(2) 0.77823(11) 0.51735(15) 0.0432(4) Uani 1 1 d .
C3 C 0.2502(2) 0.69251(11) 0.50168(15) 0.0425(4) Uani 1 1 d .
C4 C 0.2553(3) 0.93847(12) 0.43787(19) 0.0542(4) Uani 1 1 d .
H4A H 0.3559(16) 0.9647(4) 0.3923(13) 0.081 Uiso 1 1 calc R
H4B H 0.2664(19) 0.9651(4) 0.5281(10) 0.081 Uiso 1 1 calc R
H4C H 0.1244(17) 0.9512(2) 0.3850(13) 0.081 Uiso 1 1 calc R
C5 C 0.0168(3) 0.81004(14) 0.59076(18) 0.0587(5) Uani 1 1 d .
H5A H 0.0721(8) 0.8537(9) 0.6611(13) 0.088 Uiso 1 1 calc R
H5B H -0.0369(16) 0.7579(6) 0.6326(13) 0.088 Uiso 1 1 calc R
H5C H -0.0888(16) 0.8391(10) 0.5262(8) 0.088 Uiso 1 1 calc R
C6 C 0.1954(3) 0.60064(12) 0.5499(2) 0.0570(5) Uani 1 1 d .
H6A H 0.161(2) 0.5608(6) 0.4738(10) 0.085 Uiso 1 1 calc R
H6B H 0.085(2) 0.60687(19) 0.5952(14) 0.085 Uiso 1 1 calc R
H6C H 0.3055(15) 0.5759(5) 0.6115(14) 0.085 Uiso 1 1 calc R
C7 C 0.5272(2) 0.62652(12) 0.39024(17) 0.0520(4) Uani 1 1 d .
H7A H 0.4386(12) 0.5766(7) 0.3450(6) 0.062 Uiso 1 1 calc R
H7B H 0.6071(11) 0.6011(4) 0.4766(11) 0.062 Uiso 1 1 calc R
C8 C 0.6659(3) 0.65522(14) 0.2974(2) 0.0621(5) Uani 1 1 d .
H8A H 0.5877(10) 0.6794(10) 0.2111(12) 0.093 Uiso 1 1 calc R
H8B H 0.7449(17) 0.6018(7) 0.2773(13) 0.093 Uiso 1 1 calc R
H8C H 0.757(2) 0.7034(9) 0.3426(9) 0.093 Uiso 1 1 calc R
Cl1 Cl 0.25207(5) 0.41822(3) 0.25114(4) 0.0541(2) Uani 1 1 d .
N1 N 0.40181(17) 0.70289(9) 0.42499(12) 0.0406(3) Uani 1 1 d .
N2 N 0.28465(17) 0.83893(9) 0.45022(12) 0.0418(3) Uani 1 1 d .

loop_
_atom_site_aniso_label
_atom_site_aniso_U_11
_atom_site_aniso_U_22
_atom_site_aniso_U_33
_atom_site_aniso_U_23
_atom_site_aniso_U_13
_atom_site_aniso_U_12
C1 0.0393(7) 0.0449(8) 0.0447(8) 0.0014(6) 0.0138(6) -0.0023(6)
C2 0.0388(7) 0.0520(9) 0.0406(7) 0.0002(6) 0.0121(6) 0.0005(6)
C3 0.0393(7) 0.0495(9) 0.0414(7) 0.0026(6) 0.0141(6) -0.0008(6)
C4 0.0530(9) 0.0418(9) 0.0673(11) -0.0031(7) 0.0097(8) 0.0012(7)
C5 0.0519(9) 0.0701(12) 0.0599(10) -0.0010(8) 0.0254(8) 0.0088(8)
C6 0.0573(10) 0.0536(11) 0.0659(11) 0.0099(8) 0.0269(8) -0.0027(8)
C7 0.0558(9) 0.0461(9) 0.0586(9) -0.0007(7) 0.0228(7) 0.0066(7)
C8 0.0619(10) 0.0586(11) 0.0741(12) -0.0070(9) 0.0347(9) 0.0037(8)
Cl1 0.0496(3) 0.0604(3) 0.0540(3) -0.00473(16) 0.01394(19) 0.00331(16)
N1 0.0393(6) 0.0424(7) 0.0428(6) 0.0009(5) 0.0144(5) 0.0002(5)
N2 0.0395(6) 0.0418(7) 0.0452(7) -0.0011(5) 0.0107(5) 0.0006(5)

loop_
_atom_type_symbol
_atom_type_description
_atom_type_scat_dispersion_real
_atom_type_scat_dispersion_imag
_atom_type_scat_source
C C 0.0181 0.0091 'International Tables Vol C Tables 4.2.6.8 and 6.1.1.4'
H H 0.0000 0.0000 'International Tables Vol C Tables 4.2.6.8 and 6.1.1.4'
N N 0.0311 0.0180 'International Tables Vol C Tables 4.2.6.8 and 6.1.1.4'
O O 0.0492 0.0322 'International Tables Vol C Tables 4.2.6.8 and 6.1.1.4'
Cl Cl 0.3639 0.7018 'International Tables Vol C Tables 4.2.6.8 and 6.1.1.4'

loop_
_exptl_crystal_face_index_h
_exptl_crystal_face_index_k
_exptl_crystal_face_index_l
_exptl_crystal_face_perp_dist
_exptl_oxdiff_crystal_face_indexfrac_h
_exptl_oxdiff_crystal_face_indexfrac_k
_exptl_oxdiff_crystal_face_indexfrac_l
_exptl_oxdiff_crystal_face_x
_exptl_oxdiff_crystal_face_y
_exptl_oxdiff_crystal_face_z
-2 -2 -5 0.0514 -2.0000 -2.0000 -5.0000 0.2853 0.8684 -0.4329
2 2 5 0.0638 2.0000 2.0000 5.0000 -0.2853 -0.8684 0.4329
4 4 -3 0.1122 4.0000 4.0000 -3.0000 -0.9259 -0.1937 -0.4537
-4 3 0 0.1063 -4.0000 3.0000 0.0000 0.8818 0.0704 -0.4182
1 -6 5 0.0701 1.0000 -6.0000 5.0000 -0.1123 -0.2516 1.0376
-2 8 -1 0.0455 -2.0000 8.0000 -1.0000 0.4488 -0.2912 -0.8375
0 -7 4 0.0869 -0.0000 -7.0000 4.0000 0.0714 0.0046 0.9734
-1 -3 6 0.1141 -1.0000 -3.0000 6.0000 0.3641 -0.4378 0.8084
-1 -9 -1 0.0617 -1.0000 -9.0000 -1.0000 0.1403 0.8040 0.5843
3 -4 2 0.0928 3.0000 -4.0000 2.0000 -0.6162 -0.1704 0.6585
1 1 -6 0.1161 1.0000 1.0000 -6.0000 -0.3749 0.5747 -0.6463
2 -8 -2 0.0964 2.0000 -8.0000 -2.0000 -0.5308 0.6473 0.5330
0 9 -1 0.0756 0.0000 9.0000 -1.0000 0.0214 -0.4976 -0.8311
1 9 2 0.0638 1.0000 9.0000 2.0000 -0.1130 -0.9227 -0.4828

loop_
_geom_angle_atom_site_label_1
_geom_angle_atom_site_label_2
_geom_angle_atom_site_label_3
_geom_angle
N1 C1 N2 108.57(12)
C3 C2 C5 130.94(15)
C3 C2 N2 106.89(12)
N2 C2 C5 122.17(15)
C2 C3 C6 131.77(13)
C2 C3 N1 106.56(13)
N1 C3 C6 121.67(14)
N1 C7 C8 112.96(14)
C1 N1 C3 109.02(12)
C1 N1 C7 126.83(12)
C3 N1 C7 124.07(13)
C1 N2 C2 108.96(13)
C1 N2 C4 124.74(13)
C2 N2 C4 126.29(13)

loop_
_geom_bond_atom_site_label_1
_geom_bond_atom_site_label_2
_geom_bond_distance
C1 N1 1.3269(19)
C1 N2 1.3305(18)
C2 C3 1.358(2)
C2 C5 1.486(2)
C2 N2 1.3873(18)
C3 C6 1.485(2)
C3 N1 1.3923(17)
C4 N2 1.459(2)
C7 C8 1.488(2)
C7 N1 1.4740(19)
